data_4107723
loop_
_publ_author_name
'Akihiro Nojiri'
'Naoya Kumagai'
'Masakatsu Shibasaki'

_publ_section_title
;
 Asymmetric Catalysis via Dynamic Substrate/Ligand/Rare Earth Metal
 Conglomerate
;
_journal_name_full 'Journal of the American Chemical Society'
_journal_page_first 5630
_journal_page_last 5631
_journal_paper_doi 10.1021/ja800326d
_journal_volume 130
_journal_year 2008
_chemical_absolute_configuration ad
_chemical_formula_moiety 'C18 H21 Cl N2 O3 '
_chemical_formula_sum 'C18 H21 Cl N2 O3'
_chemical_formula_weight 348.83
_space_group_IT_number 1
_symmetry_cell_setting triclinic
_symmetry_Int_Tables_number 1
_symmetry_space_group_name_Hall 'P 1'
_symmetry_space_group_name_H-M 'P 1'
_cell_angle_alpha 89.7632(11)
_cell_angle_beta 89.9457(11)
_cell_angle_gamma 87.7746(11)
_cell_formula_units_Z 8
_cell_length_a 13.5139(3)
_cell_length_b 13.5518(3)
_cell_length_c 20.3459(4)
_cell_measurement_reflns_used 27500
_cell_measurement_temperature 153.1
_cell_measurement_theta_max 68.3
_cell_measurement_theta_min 4.3
_cell_volume 3723.26(14)
_computing_cell_refinement 'PROCESS-AUTO (Rigaku, 1998)'
_computing_data_collection 'PROCESS-AUTO (Rigaku, 1998)'
_computing_data_reduction 'CrystalStructure (Rigaku & RAC 2007)'
_computing_molecular_graphics 'ORTEP (Johnson, 1976)'
_computing_publication_material 'CrystalStructure (Rigaku & RAC 2007)'
_computing_structure_refinement 'SHELXL97 (Sheldrick, 1997)'
_computing_structure_solution 'SHELXS97 (Sheldrick, 1997)'
_diffrn_detector_area_resol_mean 10.00
_diffrn_measured_fraction_theta_full 0.980
_diffrn_measured_fraction_theta_max 0.980
_diffrn_measurement_device_type 'Rigaku RAXIS-RAPID'
_diffrn_measurement_method \w
_diffrn_radiation_type 'Cu K\a'
_diffrn_radiation_wavelength 1.54187
_diffrn_reflns_av_R_equivalents 0.034
_diffrn_reflns_limit_h_max 15
_diffrn_reflns_limit_h_min -16
_diffrn_reflns_limit_k_max 16
_diffrn_reflns_limit_k_min -16
_diffrn_reflns_limit_l_max 24
_diffrn_reflns_limit_l_min -24
_diffrn_reflns_number 43979
_diffrn_reflns_theta_full 68.24
_diffrn_reflns_theta_max 68.24
_exptl_absorpt_coefficient_mu 1.963
_exptl_absorpt_correction_T_max 0.806
_exptl_absorpt_correction_T_min 0.703
_exptl_absorpt_correction_type multi-scan
_exptl_absorpt_process_details
;
    Higashi, T. (1995). Program for Absorption Correction.
    Rigaku Corporation, Tokyo, Japan.
;
_exptl_crystal_colour colorless
_exptl_crystal_density_diffrn 1.244
_exptl_crystal_description block
_exptl_crystal_F_000 1472.00
_exptl_crystal_size_max 0.15
_exptl_crystal_size_mid 0.12
_exptl_crystal_size_min 0.11
_refine_diff_density_max 0.29
_refine_diff_density_min -0.36
_refine_ls_abs_structure_details 'Flack, H. D. (1983), Acta Cryst. A39, 876-881.  9049 Friedel Pairs'
_refine_ls_abs_structure_Flack 0.029(8)
_refine_ls_extinction_method none
_refine_ls_goodness_of_fit_ref 1.060
_refine_ls_hydrogen_treatment constr
_refine_ls_number_parameters 1754
_refine_ls_number_reflns 22441
_refine_ls_R_factor_gt 0.0520
_refine_ls_shift/su_max 0.0020
_refine_ls_structure_factor_coef Fsqd
_refine_ls_weighting_details 'w = 1/[\s^2^(Fo^2^)+(0.0899P)^2^+0.0000P] where P=(Fo^2^+2Fc^2^)/3'
_refine_ls_weighting_scheme calc
_refine_ls_wR_factor_ref 0.1576
_reflns_number_gt 18086
_reflns_number_total 22441
_reflns_threshold_expression F^2^>2.0\s(F^2^)
_cod_data_source_file ja800326d-file003.cif
_cod_data_source_block '_AN-oCl-5'
_cod_original_formula_sum 'C18 H21 Cl N2 O3 '
_cod_database_code 4107723

loop_
_symmetry_equiv_pos_site_id
_symmetry_equiv_pos_as_xyz
1 +X,+Y,+Z

loop_
_atom_site_label
_atom_site_type_symbol
_atom_site_fract_x
_atom_site_fract_y
_atom_site_fract_z
_atom_site_U_iso_or_equiv
_atom_site_adp_type
_atom_site_occupancy
_atom_site_symmetry_multiplicity
_atom_site_calc_flag
_atom_site_refinement_flags
Cl1 Cl 0.05495(8) 0.88005(8) 0.22670(6) 0.0500(3) Uani 1 1 d .
O1 O 0.1088(3) 0.4831(2) 0.08866(14) 0.0510(8) Uani 1 1 d .
O2 O 0.1052(2) 0.6505(2) 0.07961(13) 0.0467(7) Uani 1 1 d .
O3 O 0.2675(2) 0.8030(3) 0.31541(15) 0.0548(8) Uani 1 1 d .
N1 N 0.1324(3) 0.5784(3) 0.17770(16) 0.0411(8) Uani 1 1 d .
H1N H 0.1329 0.5255 0.2029 0.049 Uiso 1 1 calc R
N2 N 0.3173(3) 0.5401(4) 0.3125(2) 0.0650(12) Uani 1 1 d .
C1 C 0.0792(3) 0.6885(3) 0.26704(18) 0.0352(9) Uani 1 1 d .
C2 C 0.0336(3) 0.7810(3) 0.2793(2) 0.0391(10) Uani 1 1 d .
C3 C -0.0324(3) 0.7978(4) 0.3304(2) 0.0448(11) Uani 1 1 d .
H1 H -0.0634 0.8611 0.3366 0.054 Uiso 1 1 calc R
C4 C -0.0521(3) 0.7207(4) 0.3720(2) 0.0519(12) Uani 1 1 d .
H2 H -0.0961 0.7315 0.4080 0.062 Uiso 1 1 calc R
C5 C -0.0088(3) 0.6279(4) 0.3622(2) 0.0489(11) Uani 1 1 d .
H3 H -0.0241 0.5752 0.3910 0.059 Uiso 1 1 calc R
C6 C 0.0568(3) 0.6114(3) 0.31058(19) 0.0404(10) Uani 1 1 d .
H4 H 0.0868 0.5475 0.3045 0.048 Uiso 1 1 calc R
C7 C 0.1495(3) 0.6709(3) 0.20950(19) 0.0350(9) Uani 1 1 d .
H5 H 0.1344 0.7243 0.1765 0.042 Uiso 1 1 calc R
C8 C 0.1155(3) 0.5650(3) 0.11291(19) 0.0408(10) Uani 1 1 d .
C9 C 0.1082(3) 0.6521(4) 0.0061(2) 0.0452(11) Uani 1 1 d .
C10 C 0.0942(5) 0.7628(4) -0.0087(3) 0.0715(16) Uani 1 1 d .
H6 H 0.0309 0.7875 0.0097 0.086 Uiso 1 1 calc R
H7 H 0.0941 0.7733 -0.0564 0.086 Uiso 1 1 calc R
H8 H 0.1484 0.7983 0.0110 0.086 Uiso 1 1 calc R
C11 C 0.0248(4) 0.5969(5) -0.0226(2) 0.0659(15) Uani 1 1 d .
H9 H 0.0354 0.5262 -0.0137 0.079 Uiso 1 1 calc R
H10 H 0.0222 0.6082 -0.0702 0.079 Uiso 1 1 calc R
H11 H -0.0378 0.6203 -0.0026 0.079 Uiso 1 1 calc R
C12 C 0.2081(4) 0.6130(5) -0.0159(2) 0.0665(15) Uani 1 1 d .
H12 H 0.2596 0.6514 0.0045 0.080 Uiso 1 1 calc R
H13 H 0.2129 0.6186 -0.0638 0.080 Uiso 1 1 calc R
H14 H 0.2169 0.5436 -0.0029 0.080 Uiso 1 1 calc R
C13 C 0.2614(3) 0.6781(3) 0.2285(2) 0.0399(10) Uani 1 1 d .
C14 C 0.2797(3) 0.7812(3) 0.2585(2) 0.0452(11) Uani 1 1 d .
C15 C 0.3208(3) 0.8456(4) 0.2051(2) 0.0506(12) Uani 1 1 d .
H15 H 0.2791 0.9068 0.1998 0.061 Uiso 1 1 calc R
H16 H 0.3891 0.8639 0.2161 0.061 Uiso 1 1 calc R
C16 C 0.3203(3) 0.7849(4) 0.1428(2) 0.0496(12) Uani 1 1 d .
H17 H 0.3773 0.7997 0.1144 0.060 Uiso 1 1 calc R
H18 H 0.2582 0.7976 0.1178 0.060 Uiso 1 1 calc R
C17 C 0.3279(3) 0.6775(4) 0.1679(2) 0.0470(11) Uani 1 1 d .
H19 H 0.3041 0.6314 0.1343 0.056 Uiso 1 1 calc R
H20 H 0.3971 0.6581 0.1796 0.056 Uiso 1 1 calc R
C18 C 0.2912(3) 0.6009(4) 0.2761(2) 0.0468(11) Uani 1 1 d .
Cl2 Cl 0.13430(10) -0.00035(9) 0.09685(6) 0.0613(3) Uani 1 1 d .
O4 O 0.1325(2) 0.3874(2) 0.24860(13) 0.0441(7) Uani 1 1 d .
O5 O 0.1524(2) 0.2194(2) 0.24974(13) 0.0449(7) Uani 1 1 d .
O6 O 0.3235(3) 0.1110(3) 0.00393(16) 0.0577(9) Uani 1 1 d .
N3 N 0.1624(3) 0.3020(3) 0.15506(16) 0.0400(8) Uani 1 1 d .
H3N H 0.1517 0.3565 0.1320 0.048 Uiso 1 1 calc R
N4 N 0.3277(3) 0.3771(3) 0.0238(2) 0.0621(11) Uani 1 1 d .
C19 C 0.1244(3) 0.1944(3) 0.06203(19) 0.0400(10) Uani 1 1 d .
C20 C 0.0935(3) 0.1007(4) 0.0489(2) 0.0480(11) Uani 1 1 d .
C21 C 0.0312(3) 0.0798(4) -0.0035(2) 0.0500(11) Uani 1 1 d .
H21 H 0.0123 0.0142 -0.0117 0.060 Uiso 1 1 calc R
C22 C -0.0025(3) 0.1578(4) -0.0433(2) 0.0512(12) Uani 1 1 d .
H22 H -0.0444 0.1453 -0.0796 0.061 Uiso 1 1 calc R
C23 C 0.0246(3) 0.2534(4) -0.0304(2) 0.0496(11) Uani 1 1 d .
H23 H 0.0003 0.3066 -0.0573 0.059 Uiso 1 1 calc R
C24 C 0.0871(3) 0.2712(3) 0.02160(19) 0.0422(10) Uani 1 1 d .
H24 H 0.1052 0.3369 0.0301 0.051 Uiso 1 1 calc R
C25 C 0.1929(3) 0.2141(3) 0.11972(19) 0.0382(9) Uani 1 1 d .
H25 H 0.1896 0.1570 0.1508 0.046 Uiso 1 1 calc R
C26 C 0.1488(3) 0.3078(3) 0.2209(2) 0.0401(10) Uani 1 1 d .
C27 C 0.1589(3) 0.2084(4) 0.32265(19) 0.0454(11) Uani 1 1 d .
C28 C 0.1626(5) 0.0979(4) 0.3314(2) 0.0728(17) Uani 1 1 d .
H26 H 0.1029 0.0706 0.3124 0.087 Uiso 1 1 calc R
H27 H 0.1659 0.0817 0.3784 0.087 Uiso 1 1 calc R
H28 H 0.2213 0.0694 0.3092 0.087 Uiso 1 1 calc R
C29 C 0.2523(4) 0.2542(4) 0.3459(2) 0.0604(14) Uani 1 1 d .
H29 H 0.3094 0.2239 0.3228 0.072 Uiso 1 1 calc R
H30 H 0.2599 0.2433 0.3933 0.072 Uiso 1 1 calc R
H31 H 0.2484 0.3253 0.3367 0.072 Uiso 1 1 calc R
C30 C 0.0660(4) 0.2525(5) 0.3556(2) 0.0621(14) Uani 1 1 d .
H32 H 0.0633 0.3243 0.3495 0.074 Uiso 1 1 calc R
H33 H 0.0678 0.2369 0.4027 0.074 Uiso 1 1 calc R
H34 H 0.0073 0.2245 0.3359 0.074 Uiso 1 1 calc R
C31 C 0.3039(3) 0.2221(3) 0.0974(2) 0.0412(10) Uani 1 1 d .
C32 C 0.3384(3) 0.1257(3) 0.0614(2) 0.0441(10) Uani 1 1 d .
C33 C 0.3932(4) 0.0590(4) 0.1086(2) 0.0542(12) Uani 1 1 d .
H35 H 0.4631 0.0489 0.0948 0.065 Uiso 1 1 calc R
H36 H 0.3624 -0.0060 0.1109 0.065 Uiso 1 1 calc R
C34 C 0.3869(4) 0.1111(4) 0.1758(2) 0.0569(13) Uani 1 1 d .
H37 H 0.3290 0.0897 0.2013 0.068 Uiso 1 1 calc R
H38 H 0.4478 0.0977 0.2019 0.068 Uiso 1 1 calc R
C35 C 0.3754(3) 0.2204(4) 0.1571(2) 0.0485(11) Uani 1 1 d .
H39 H 0.4401 0.2470 0.1448 0.058 Uiso 1 1 calc R
H40 H 0.3469 0.2596 0.1940 0.058 Uiso 1 1 calc R
C36 C 0.3164(3) 0.3081(4) 0.0555(2) 0.0466(11) Uani 1 1 d .
Cl3 Cl 0.56114(9) 0.57380(10) 0.09151(7) 0.0622(3) Uani 1 1 d .
O7 O 0.6052(2) 0.9649(2) 0.24463(14) 0.0502(8) Uani 1 1 d .
O8 O 0.5920(2) 0.7990(2) 0.25122(13) 0.0426(7) Uani 1 1 d .
O9 O 0.7743(3) 0.6450(3) 0.01777(16) 0.0633(9) Uani 1 1 d .
N5 N 0.6260(3) 0.8708(3) 0.15429(16) 0.0419(8) Uani 1 1 d .
H5N H 0.6239 0.9243 0.1296 0.050 Uiso 1 1 calc R
N6 N 0.8199(3) 0.9024(4) 0.0247(2) 0.0684(13) Uani 1 1 d .
C37 C 0.5826(3) 0.7673(3) 0.0604(2) 0.0415(10) Uani 1 1 d .
C38 C 0.5410(3) 0.6800(4) 0.0434(2) 0.0480(11) Uani 1 1 d .
C39 C 0.4808(4) 0.6714(4) -0.0117(3) 0.0610(14) Uani 1 1 d .
H41 H 0.4546 0.6097 -0.0230 0.073 Uiso 1 1 calc R
C40 C 0.4599(4) 0.7547(5) -0.0498(3) 0.0699(16) Uani 1 1 d .
H42 H 0.4178 0.7506 -0.0870 0.084 Uiso 1 1 calc R
C41 C 0.4999(4) 0.8427(5) -0.0339(2) 0.0657(15) Uani 1 1 d .
H43 H 0.4856 0.8997 -0.0601 0.079 Uiso 1 1 calc R
C42 C 0.5611(3) 0.8491(4) 0.0203(2) 0.0500(11) Uani 1 1 d .
H44 H 0.5891 0.9105 0.0304 0.060 Uiso 1 1 calc R
C43 C 0.6470(3) 0.7777(3) 0.12140(18) 0.0372(9) Uani 1 1 d .
H45 H 0.6304 0.7237 0.1526 0.045 Uiso 1 1 calc R
C44 C 0.6092(3) 0.8834(3) 0.21956(19) 0.0372(9) Uani 1 1 d .
C45 C 0.5961(3) 0.7941(4) 0.32470(19) 0.0456(11) Uani 1 1 d .
C46 C 0.5724(5) 0.6880(4) 0.3388(2) 0.0667(16) Uani 1 1 d .
H46 H 0.5077 0.6742 0.3199 0.080 Uiso 1 1 calc R
H47 H 0.5707 0.6772 0.3864 0.080 Uiso 1 1 calc R
H48 H 0.6234 0.6440 0.3191 0.080 Uiso 1 1 calc R
C47 C 0.7001(4) 0.8178(4) 0.3462(2) 0.0591(14) Uani 1 1 d .
H49 H 0.7481 0.7726 0.3247 0.071 Uiso 1 1 calc R
H50 H 0.7057 0.8102 0.3940 0.071 Uiso 1 1 calc R
H51 H 0.7135 0.8860 0.3339 0.071 Uiso 1 1 calc R
C48 C 0.5190(4) 0.8624(4) 0.3561(2) 0.0587(14) Uani 1 1 d .
H52 H 0.5357 0.9311 0.3480 0.070 Uiso 1 1 calc R
H53 H 0.5173 0.8499 0.4036 0.070 Uiso 1 1 calc R
H54 H 0.4539 0.8504 0.3372 0.070 Uiso 1 1 calc R
C49 C 0.7606(3) 0.7658(3) 0.1054(2) 0.0409(10) Uani 1 1 d .
C50 C 0.7845(3) 0.6640(4) 0.0754(2) 0.0471(11) Uani 1 1 d .
C51 C 0.8241(4) 0.5956(4) 0.1281(2) 0.0575(13) Uani 1 1 d .
H55 H 0.8936 0.5745 0.1188 0.069 Uiso 1 1 calc R
H56 H 0.7839 0.5362 0.1313 0.069 Uiso 1 1 calc R
C52 C 0.8172(4) 0.6551(4) 0.1917(2) 0.0532(12) Uani 1 1 d .
H57 H 0.8724 0.6363 0.2218 0.064 Uiso 1 1 calc R
H58 H 0.7536 0.6451 0.2145 0.064 Uiso 1 1 calc R
C53 C 0.8243(3) 0.7626(4) 0.1682(2) 0.0460(11) Uani 1 1 d .
H59 H 0.7974 0.8094 0.2015 0.055 Uiso 1 1 calc R
H60 H 0.8937 0.7784 0.1583 0.055 Uiso 1 1 calc R
C54 C 0.7919(3) 0.8442(4) 0.0597(2) 0.0486(11) Uani 1 1 d .
Cl4 Cl 0.61361(11) 0.43875(10) 0.22525(7) 0.0703(4) Uani 1 1 d .
O10 O 0.6335(2) 0.0593(2) 0.08495(13) 0.0453(7) Uani 1 1 d .
O11 O 0.6864(2) 0.2164(2) 0.08028(13) 0.0483(8) Uani 1 1 d .
O12 O 0.8166(2) 0.3249(3) 0.33286(16) 0.0597(9) Uani 1 1 d .
N7 N 0.6791(3) 0.1381(3) 0.17642(16) 0.0414(8) Uani 1 1 d .
H7N H 0.6745 0.0832 0.1993 0.050 Uiso 1 1 calc R
N8 N 0.8524(3) 0.0576(3) 0.3028(2) 0.0603(11) Uani 1 1 d .
C55 C 0.6310(3) 0.2479(3) 0.26722(19) 0.0387(9) Uani 1 1 d .
C56 C 0.5867(3) 0.3408(4) 0.2774(2) 0.0486(11) Uani 1 1 d .
C57 C 0.5187(3) 0.3592(4) 0.3278(2) 0.0523(12) Uani 1 1 d .
H61 H 0.4886 0.4232 0.3328 0.063 Uiso 1 1 calc R
C58 C 0.4955(3) 0.2849(4) 0.3698(2) 0.0517(12) Uani 1 1 d .
H62 H 0.4496 0.2975 0.4045 0.062 Uiso 1 1 calc R
C59 C 0.5385(3) 0.1912(4) 0.3623(2) 0.0472(11) Uani 1 1 d .
H63 H 0.5222 0.1396 0.3918 0.057 Uiso 1 1 calc R
C60 C 0.6053(3) 0.1730(3) 0.31173(19) 0.0402(10) Uani 1 1 d .
H64 H 0.6346 0.1085 0.3069 0.048 Uiso 1 1 calc R
C61 C 0.7029(3) 0.2273(3) 0.21237(19) 0.0387(9) Uani 1 1 d .
H65 H 0.6965 0.2840 0.1808 0.046 Uiso 1 1 calc R
C62 C 0.6639(3) 0.1332(3) 0.1113(2) 0.0400(10) Uani 1 1 d .
C63 C 0.6776(3) 0.2268(4) 0.0071(2) 0.0484(11) Uani 1 1 d .
C64 C 0.5698(4) 0.2331(5) -0.0109(2) 0.0747(18) Uani 1 1 d .
H66 H 0.5395 0.1705 -0.0002 0.090 Uiso 1 1 calc R
H67 H 0.5631 0.2463 -0.0582 0.090 Uiso 1 1 calc R
H68 H 0.5364 0.2867 0.0137 0.090 Uiso 1 1 calc R
C65 C 0.7277(5) 0.3231(5) -0.0047(3) 0.0768(17) Uani 1 1 d .
H69 H 0.6919 0.3763 0.0190 0.092 Uiso 1 1 calc R
H70 H 0.7275 0.3382 -0.0519 0.092 Uiso 1 1 calc R
H71 H 0.7962 0.3174 0.0111 0.092 Uiso 1 1 calc R
C66 C 0.7339(4) 0.1431(4) -0.0271(2) 0.0594(13) Uani 1 1 d .
H72 H 0.7989 0.1324 -0.0064 0.071 Uiso 1 1 calc R
H73 H 0.7427 0.1600 -0.0736 0.071 Uiso 1 1 calc R
H74 H 0.6966 0.0827 -0.0236 0.071 Uiso 1 1 calc R
C67 C 0.8154(3) 0.2189(3) 0.2351(2) 0.0427(10) Uani 1 1 d .
C68 C 0.8355(3) 0.3139(4) 0.2760(2) 0.0484(11) Uani 1 1 d .
C69 C 0.8853(4) 0.3863(4) 0.2308(2) 0.0533(12) Uani 1 1 d .
H75 H 0.9531 0.3985 0.2464 0.064 Uiso 1 1 calc R
H76 H 0.8469 0.4500 0.2293 0.064 Uiso 1 1 calc R
C70 C 0.8885(4) 0.3380(4) 0.1626(2) 0.0519(12) Uani 1 1 d .
H77 H 0.8302 0.3598 0.1361 0.062 Uiso 1 1 calc R
H78 H 0.9495 0.3549 0.1387 0.062 Uiso 1 1 calc R
C71 C 0.8875(3) 0.2267(4) 0.1768(2) 0.0484(11) Uani 1 1 d .
H79 H 0.9544 0.2003 0.1887 0.058 Uiso 1 1 calc R
H80 H 0.8636 0.1904 0.1382 0.058 Uiso 1 1 calc R
C72 C 0.8345(3) 0.1288(4) 0.2746(2) 0.0474(11) Uani 1 1 d .
Cl5 Cl 0.45655(8) 0.85794(10) 0.71966(6) 0.0569(3) Uani 1 1 d .
O13 O 0.0797(2) 0.8587(2) 0.58216(13) 0.0443(7) Uani 1 1 d .
O14 O 0.2375(2) 0.7957(2) 0.57705(13) 0.0471(8) Uani 1 1 d .
O15 O 0.3503(3) 0.6481(3) 0.82797(16) 0.0578(9) Uani 1 1 d .
N9 N 0.1597(3) 0.8059(3) 0.67391(15) 0.0415(8) Uani 1 1 d .
H9N H 0.1050 0.8156 0.6968 0.050 Uiso 1 1 calc R
N10 N 0.0852(3) 0.6365(3) 0.8036(2) 0.0590(11) Uani 1 1 d .
C73 C 0.2676(3) 0.8447(3) 0.76582(19) 0.0384(9) Uani 1 1 d .
C74 C 0.3600(3) 0.8867(3) 0.7733(2) 0.0429(10) Uani 1 1 d .
C75 C 0.3770(4) 0.9530(3) 0.8230(2) 0.0492(12) Uani 1 1 d .
H81 H 0.4396 0.9821 0.8267 0.059 Uiso 1 1 calc R
C76 C 0.3025(4) 0.9768(4) 0.8674(2) 0.0535(12) Uani 1 1 d .
H82 H 0.3143 1.0216 0.9020 0.064 Uiso 1 1 calc R
C77 C 0.2106(4) 0.9357(4) 0.8617(2) 0.0533(12) Uani 1 1 d .
H83 H 0.1595 0.9520 0.8923 0.064 Uiso 1 1 calc R
C78 C 0.1941(3) 0.8712(3) 0.81137(19) 0.0445(10) Uani 1 1 d .
H84 H 0.1308 0.8437 0.8074 0.053 Uiso 1 1 calc R
C79 C 0.2479(3) 0.7743(3) 0.70949(19) 0.0396(10) Uani 1 1 d .
H85 H 0.3048 0.7781 0.6782 0.048 Uiso 1 1 calc R
C80 C 0.1545(3) 0.8219(3) 0.60825(19) 0.0401(10) Uani 1 1 d .
C81 C 0.2465(3) 0.8010(4) 0.5041(2) 0.0461(11) Uani 1 1 d .
C82 C 0.2502(5) 0.9074(4) 0.4833(2) 0.0649(15) Uani 1 1 d .
H86 H 0.1859 0.9409 0.4917 0.078 Uiso 1 1 calc R
H87 H 0.2655 0.9110 0.4363 0.078 Uiso 1 1 calc R
H88 H 0.3016 0.9396 0.5084 0.078 Uiso 1 1 calc R
C83 C 0.1638(4) 0.7493(4) 0.4711(2) 0.0580(13) Uani 1 1 d .
H89 H 0.1575 0.6837 0.4907 0.070 Uiso 1 1 calc R
H90 H 0.1784 0.7424 0.4241 0.070 Uiso 1 1 calc R
H91 H 0.1017 0.7880 0.4768 0.070 Uiso 1 1 calc R
C84 C 0.3440(4) 0.7462(5) 0.4920(2) 0.0665(15) Uani 1 1 d .
H92 H 0.3967 0.7790 0.5155 0.080 Uiso 1 1 calc R
H93 H 0.3584 0.7460 0.4448 0.080 Uiso 1 1 calc R
H94 H 0.3401 0.6781 0.5078 0.080 Uiso 1 1 calc R
C85 C 0.2424(3) 0.6627(3) 0.7317(2) 0.0412(10) Uani 1 1 d .
C86 C 0.3390(3) 0.6343(3) 0.7701(2) 0.0437(10) Uani 1 1 d .
C87 C 0.4114(4) 0.5897(4) 0.7222(2) 0.0545(12) Uani 1 1 d .
H95 H 0.4322 0.5221 0.7365 0.065 Uiso 1 1 calc R
H96 H 0.4709 0.6299 0.7196 0.065 Uiso 1 1 calc R
C88 C 0.3613(4) 0.5866(4) 0.6558(2) 0.0563(12) Uani 1 1 d .
H97 H 0.3792 0.5243 0.6325 0.068 Uiso 1 1 calc R
H98 H 0.3797 0.6431 0.6280 0.068 Uiso 1 1 calc R
C89 C 0.2492(4) 0.5928(4) 0.6728(2) 0.0506(12) Uani 1 1 d .
H99 H 0.2098 0.6196 0.6353 0.061 Uiso 1 1 calc R
H100 H 0.2251 0.5269 0.6845 0.061 Uiso 1 1 calc R
C90 C 0.1539(3) 0.6491(3) 0.7725(2) 0.0443(10) Uani 1 1 d .
Cl6 Cl 0.06671(8) 0.36038(11) 0.60715(6) 0.0639(3) Uani 1 1 d .
O16 O 0.4514(2) 0.3475(2) 0.74292(13) 0.0461(7) Uani 1 1 d .
O17 O 0.2936(2) 0.2958(3) 0.74781(13) 0.0504(8) Uani 1 1 d .
O18 O 0.1731(2) 0.1597(2) 0.50090(15) 0.0554(8) Uani 1 1 d .
N11 N 0.3703(2) 0.3043(3) 0.65116(15) 0.0394(8) Uani 1 1 d .
H11N H 0.4240 0.3123 0.6275 0.047 Uiso 1 1 calc R
N12 N 0.4412(3) 0.1415(3) 0.5126(2) 0.0625(11) Uani 1 1 d .
C91 C 0.2561(3) 0.3514(3) 0.56183(19) 0.0385(9) Uani 1 1 d .
C92 C 0.1603(3) 0.3918(3) 0.5533(2) 0.0436(10) Uani 1 1 d .
C93 C 0.1365(4) 0.4555(4) 0.5020(2) 0.0528(12) Uani 1 1 d .
H101 H 0.0702 0.4802 0.4966 0.063 Uiso 1 1 calc R
C94 C 0.2090(3) 0.4834(4) 0.4584(2) 0.0492(11) Uani 1 1 d .
H102 H 0.1927 0.5274 0.4232 0.059 Uiso 1 1 calc R
C95 C 0.3052(3) 0.4470(4) 0.4662(2) 0.0471(11) Uani 1 1 d .
H103 H 0.3555 0.4668 0.4369 0.057 Uiso 1 1 calc R
C96 C 0.3285(3) 0.3810(3) 0.51744(19) 0.0422(10) Uani 1 1 d .
H104 H 0.3947 0.3558 0.5222 0.051 Uiso 1 1 calc R
C97 C 0.2814(3) 0.2775(3) 0.6167(2) 0.0385(9) Uani 1 1 d .
H105 H 0.2257 0.2814 0.6491 0.046 Uiso 1 1 calc R
C98 C 0.3770(3) 0.3178(3) 0.7165(2) 0.0416(10) Uani 1 1 d .
C99 C 0.2853(4) 0.3006(4) 0.8217(2) 0.0509(12) Uani 1 1 d .
C100 C 0.2843(5) 0.4072(4) 0.8430(3) 0.0786(18) Uani 1 1 d .
H106 H 0.3486 0.4350 0.8331 0.094 Uiso 1 1 calc R
H107 H 0.2716 0.4111 0.8903 0.094 Uiso 1 1 calc R
H108 H 0.2321 0.4448 0.8193 0.094 Uiso 1 1 calc R
C101 C 0.3682(4) 0.2409(4) 0.8530(2) 0.0597(13) Uani 1 1 d .
H109 H 0.3770 0.1777 0.8301 0.072 Uiso 1 1 calc R
H110 H 0.3523 0.2288 0.8993 0.072 Uiso 1 1 calc R
H111 H 0.4294 0.2771 0.8501 0.072 Uiso 1 1 calc R
C102 C 0.1869(4) 0.2524(6) 0.8333(3) 0.086(2) Uani 1 1 d .
H112 H 0.1342 0.2899 0.8100 0.103 Uiso 1 1 calc R
H113 H 0.1723 0.2519 0.8805 0.103 Uiso 1 1 calc R
H114 H 0.1909 0.1845 0.8169 0.103 Uiso 1 1 calc R
C103 C 0.2907(3) 0.1678(3) 0.5920(2) 0.0405(10) Uani 1 1 d .
C104 C 0.1928(3) 0.1429(3) 0.5576(2) 0.0435(10) Uani 1 1 d .
C105 C 0.1277(4) 0.0952(4) 0.6071(2) 0.0565(13) Uani 1 1 d .
H115 H 0.1116 0.0280 0.5927 0.068 Uiso 1 1 calc R
H116 H 0.0651 0.1347 0.6126 0.068 Uiso 1 1 calc R
C106 C 0.1849(4) 0.0902(4) 0.6715(2) 0.0571(13) Uani 1 1 d .
H117 H 0.1730 0.0280 0.6953 0.068 Uiso 1 1 calc R
H118 H 0.1657 0.1467 0.7001 0.068 Uiso 1 1 calc R
C107 C 0.2941(4) 0.0948(4) 0.6501(2) 0.0491(11) Uani 1 1 d .
H119 H 0.3355 0.1191 0.6862 0.059 Uiso 1 1 calc R
H120 H 0.3206 0.0290 0.6362 0.059 Uiso 1 1 calc R
C108 C 0.3749(3) 0.1535(3) 0.5468(2) 0.0460(11) Uani 1 1 d .
Cl7 Cl 0.59358(8) 0.93652(10) 0.60181(6) 0.0592(3) Uani 1 1 d .
O19 O 0.9835(2) 0.8855(2) 0.74275(13) 0.0493(8) Uani 1 1 d .
O20 O 0.8174(2) 0.8715(3) 0.75158(13) 0.0513(8) Uani 1 1 d .
O21 O 0.6760(3) 0.7186(3) 0.51238(15) 0.0628(10) Uani 1 1 d .
N13 N 0.8921(2) 0.8521(3) 0.65418(16) 0.0429(9) Uani 1 1 d .
H13N H 0.9459 0.8513 0.6297 0.051 Uiso 1 1 calc R
N14 N 0.9394(4) 0.6547(3) 0.5312(2) 0.0639(12) Uani 1 1 d .
C109 C 0.7837(3) 0.9008(3) 0.56171(18) 0.0361(9) Uani 1 1 d .
C110 C 0.6942(3) 0.9511(3) 0.5494(2) 0.0442(10) Uani 1 1 d .
C111 C 0.6808(4) 1.0139(4) 0.4961(2) 0.0491(11) Uani 1 1 d .
H121 H 0.6184 1.0469 0.4889 0.059 Uiso 1 1 calc R
C112 C 0.7582(3) 1.0285(3) 0.4536(2) 0.0479(11) Uani 1 1 d .
H122 H 0.7498 1.0721 0.4172 0.058 Uiso 1 1 calc R
C113 C 0.8484(3) 0.9790(3) 0.4645(2) 0.0447(10) Uani 1 1 d .
H123 H 0.9021 0.9890 0.4353 0.054 Uiso 1 1 calc R
C114 C 0.8611(3) 0.9151(4) 0.5173(2) 0.0445(10) Uani 1 1 d .
H124 H 0.9230 0.8806 0.5235 0.053 Uiso 1 1 calc R
C115 C 0.7982(3) 0.8328(3) 0.6211(2) 0.0392(9) Uani 1 1 d .
H125 H 0.7435 0.8493 0.6529 0.047 Uiso 1 1 calc R
C116 C 0.9029(3) 0.8709(4) 0.7182(2) 0.0439(10) Uani 1 1 d .
C117 C 0.8143(3) 0.8745(4) 0.8251(2) 0.0464(11) Uani 1 1 d .
C118 C 0.7057(4) 0.8689(7) 0.8394(3) 0.095(2) Uani 1 1 d .
H126 H 0.6700 0.9253 0.8188 0.114 Uiso 1 1 calc R
H127 H 0.6949 0.8705 0.8870 0.114 Uiso 1 1 calc R
H128 H 0.6813 0.8074 0.8216 0.114 Uiso 1 1 calc R
C119 C 0.8721(5) 0.7875(4) 0.8525(2) 0.0661(15) Uani 1 1 d .
H129 H 0.8497 0.7269 0.8321 0.079 Uiso 1 1 calc R
H130 H 0.8619 0.7840 0.9001 0.079 Uiso 1 1 calc R
H131 H 0.9427 0.7946 0.8432 0.079 Uiso 1 1 calc R
C120 C 0.8499(5) 0.9719(4) 0.8494(3) 0.0696(16) Uani 1 1 d .
H132 H 0.9197 0.9780 0.8376 0.083 Uiso 1 1 calc R
H133 H 0.8429 0.9750 0.8973 0.083 Uiso 1 1 calc R
H134 H 0.8104 1.0261 0.8292 0.083 Uiso 1 1 calc R
C121 C 0.7928(3) 0.7204(3) 0.6042(2) 0.0430(10) Uani 1 1 d .
C122 C 0.6917(4) 0.7037(3) 0.5693(2) 0.0483(11) Uani 1 1 d .
C123 C 0.6214(4) 0.6622(4) 0.6200(2) 0.0562(12) Uani 1 1 d .
H135 H 0.6055 0.5936 0.6088 0.067 Uiso 1 1 calc R
H136 H 0.5590 0.7028 0.6217 0.067 Uiso 1 1 calc R
C124 C 0.6752(3) 0.6650(4) 0.6856(2) 0.0531(12) Uani 1 1 d .
H137 H 0.6568 0.6092 0.7141 0.064 Uiso 1 1 calc R
H138 H 0.6598 0.7278 0.7088 0.064 Uiso 1 1 calc R
C125 C 0.7850(3) 0.6561(4) 0.6665(2) 0.0493(11) Uani 1 1 d .
H139 H 0.8271 0.6810 0.7021 0.059 Uiso 1 1 calc R
H140 H 0.8054 0.5866 0.6572 0.059 Uiso 1 1 calc R
C126 C 0.8748(4) 0.6856(3) 0.5621(2) 0.0480(11) Uani 1 1 d .
Cl8 Cl 0.93264(9) 0.42890(10) 0.73474(6) 0.0590(3) Uani 1 1 d .
O22 O 0.5467(2) 0.3754(3) 0.58378(14) 0.0507(8) Uani 1 1 d .
O23 O 0.7145(2) 0.3894(2) 0.58138(13) 0.0442(7) Uani 1 1 d .
O24 O 0.8655(2) 0.2240(2) 0.82015(15) 0.0531(8) Uani 1 1 d .
N15 N 0.6384(2) 0.3520(3) 0.67543(16) 0.0418(8) Uani 1 1 d .
H15N H 0.5840 0.3488 0.6989 0.050 Uiso 1 1 calc R
N16 N 0.6064(3) 0.1661(3) 0.8096(2) 0.0623(11) Uani 1 1 d .
C127 C 0.7383(3) 0.4065(3) 0.7680(2) 0.0410(10) Uani 1 1 d .
C128 C 0.8271(4) 0.4517(3) 0.7824(2) 0.0461(11) Uani 1 1 d .
C129 C 0.8352(4) 0.5152(4) 0.8340(2) 0.0574(13) Uani 1 1 d .
H141 H 0.8968 0.5436 0.8431 0.069 Uiso 1 1 calc R
C130 C 0.7540(5) 0.5379(4) 0.8728(2) 0.0628(15) Uani 1 1 d .
H142 H 0.7593 0.5819 0.9087 0.075 Uiso 1 1 calc R
C131 C 0.6634(4) 0.4954(4) 0.8588(2) 0.0572(13) Uani 1 1 d .
H143 H 0.6068 0.5118 0.8848 0.069 Uiso 1 1 calc R
C132 C 0.6564(4) 0.4302(3) 0.80758(19) 0.0454(11) Uani 1 1 d .
H144 H 0.5950 0.4008 0.7990 0.055 Uiso 1 1 calc R
C133 C 0.7314(3) 0.3359(3) 0.70929(19) 0.0405(10) Uani 1 1 d .
H145 H 0.7859 0.3508 0.6779 0.049 Uiso 1 1 calc R
C134 C 0.6280(3) 0.3718(3) 0.61002(19) 0.0416(10) Uani 1 1 d .
C135 C 0.7254(3) 0.3825(4) 0.5079(2) 0.0460(11) Uani 1 1 d .
C136 C 0.8348(4) 0.4011(5) 0.4987(2) 0.0657(16) Uani 1 1 d .
H146 H 0.8496 0.4656 0.5172 0.079 Uiso 1 1 calc R
H147 H 0.8508 0.4005 0.4517 0.079 Uiso 1 1 calc R
H148 H 0.8745 0.3493 0.5212 0.079 Uiso 1 1 calc R
C137 C 0.6616(4) 0.4609(4) 0.4738(2) 0.0591(13) Uani 1 1 d .
H149 H 0.5918 0.4505 0.4837 0.071 Uiso 1 1 calc R
H150 H 0.6722 0.4568 0.4263 0.071 Uiso 1 1 calc R
H151 H 0.6794 0.5262 0.4894 0.071 Uiso 1 1 calc R
C138 C 0.7015(4) 0.2793(4) 0.4874(2) 0.0540(12) Uani 1 1 d .
H152 H 0.7437 0.2314 0.5118 0.065 Uiso 1 1 calc R
H153 H 0.7136 0.2715 0.4402 0.065 Uiso 1 1 calc R
H154 H 0.6318 0.2678 0.4970 0.065 Uiso 1 1 calc R
C139 C 0.7447(3) 0.2242(3) 0.7305(2) 0.0396(9) Uani 1 1 d .
C140 C 0.8485(3) 0.2047(3) 0.7636(2) 0.0440(10) Uani 1 1 d .
C141 C 0.9183(3) 0.1626(4) 0.7133(2) 0.0523(12) Uani 1 1 d .
H155 H 0.9416 0.0951 0.7262 0.063 Uiso 1 1 calc R
H156 H 0.9765 0.2043 0.7088 0.063 Uiso 1 1 calc R
C142 C 0.8604(4) 0.1603(4) 0.6479(2) 0.0576(13) Uani 1 1 d .
H157 H 0.8712 0.2203 0.6213 0.069 Uiso 1 1 calc R
H158 H 0.8802 0.1013 0.6218 0.069 Uiso 1 1 calc R
C143 C 0.7526(3) 0.1565(4) 0.6700(2) 0.0480(11) Uani 1 1 d .
H159 H 0.7358 0.0881 0.6817 0.058 Uiso 1 1 calc R
H160 H 0.7073 0.1808 0.6347 0.058 Uiso 1 1 calc R
C144 C 0.6670(3) 0.1945(4) 0.7751(2) 0.0448(10) Uani 1 1 d .

loop_
_atom_site_aniso_label
_atom_site_aniso_U_11
_atom_site_aniso_U_22
_atom_site_aniso_U_33
_atom_site_aniso_U_12
_atom_site_aniso_U_13
_atom_site_aniso_U_23
Cl(1) 0.0517(6) 0.0400(6) 0.0582(6) -0.0006(4) -0.0004(4) -0.0003(5)
O(1) 0.080(2) 0.0344(18) 0.0389(16) -0.0039(15) -0.0027(15) -0.0024(14)
O(2) 0.0659(19) 0.0419(18) 0.0321(15) 0.0023(14) -0.0050(13) 0.0034(13)
O(3) 0.0583(19) 0.066(2) 0.0413(18) -0.0145(16) -0.0020(14) -0.0059(16)
N(1) 0.053(2) 0.036(2) 0.0338(18) 0.0005(16) -0.0007(15) -0.0003(15)
N(2) 0.053(2) 0.077(3) 0.065(2) 0.007(2) -0.003(2) 0.025(2)
C(1) 0.038(2) 0.036(2) 0.032(2) -0.0039(17) -0.0023(16) -0.0019(17)
C(2) 0.035(2) 0.043(2) 0.039(2) 0.0011(18) -0.0056(16) -0.0051(19)
C(3) 0.037(2) 0.054(2) 0.044(2) 0.0083(19) -0.0036(18) -0.009(2)
C(4) 0.039(2) 0.072(3) 0.043(2) 0.010(2) 0.0003(19) -0.003(2)
C(5) 0.043(2) 0.062(3) 0.041(2) -0.003(2) -0.0032(18) 0.010(2)
C(6) 0.040(2) 0.047(2) 0.034(2) -0.0025(18) -0.0017(16) 0.0040(18)
C(7) 0.042(2) 0.030(2) 0.033(2) 0.0028(16) 0.0011(16) -0.0023(17)
C(8) 0.050(2) 0.044(2) 0.027(2) 0.0006(19) -0.0006(17) 0.0042(19)
C(9) 0.055(2) 0.051(2) 0.030(2) -0.003(2) -0.0063(18) 0.0059(19)
C(10) 0.116(4) 0.051(3) 0.046(2) 0.004(3) -0.005(2) 0.016(2)
C(11) 0.059(3) 0.101(4) 0.039(2) -0.021(2) -0.009(2) 0.012(2)
C(12) 0.061(3) 0.096(4) 0.041(2) 0.008(2) 0.007(2) 0.013(2)
C(13) 0.043(2) 0.041(2) 0.035(2) -0.0011(18) 0.0030(17) 0.0027(18)
C(14) 0.044(2) 0.047(2) 0.044(2) -0.0021(19) -0.0090(19) 0.005(2)
C(15) 0.043(2) 0.056(3) 0.053(2) -0.010(2) -0.002(2) 0.008(2)
C(16) 0.049(2) 0.058(3) 0.042(2) -0.009(2) 0.0086(19) 0.009(2)
C(17) 0.041(2) 0.058(3) 0.043(2) 0.000(2) 0.0074(18) 0.005(2)
C(18) 0.037(2) 0.057(3) 0.045(2) 0.004(2) 0.0027(18) 0.008(2)
Cl(2) 0.0801(8) 0.0441(6) 0.0608(7) -0.0146(5) -0.0177(6) 0.0067(5)
O(4) 0.0618(19) 0.0377(18) 0.0329(15) -0.0015(14) 0.0031(13) -0.0015(13)
O(5) 0.0685(19) 0.0377(17) 0.0289(14) -0.0062(14) -0.0038(13) 0.0018(12)
O(6) 0.065(2) 0.060(2) 0.0490(19) -0.0024(16) 0.0027(15) -0.0102(16)
N(3) 0.053(2) 0.034(2) 0.0328(17) 0.0026(16) 0.0002(15) 0.0014(15)
N(4) 0.057(2) 0.057(2) 0.071(2) 0.001(2) 0.014(2) 0.012(2)
C(19) 0.043(2) 0.046(2) 0.031(2) -0.0025(19) 0.0006(17) -0.0003(18)
C(20) 0.052(2) 0.048(2) 0.045(2) -0.006(2) -0.005(2) 0.003(2)
C(21) 0.052(2) 0.054(3) 0.045(2) -0.009(2) -0.002(2) -0.007(2)
C(22) 0.044(2) 0.069(3) 0.041(2) -0.006(2) -0.0092(19) 0.000(2)
C(23) 0.044(2) 0.066(3) 0.039(2) -0.003(2) -0.0032(18) -0.004(2)
C(24) 0.047(2) 0.043(2) 0.037(2) -0.0023(19) -0.0037(18) -0.0017(19)
C(25) 0.047(2) 0.035(2) 0.032(2) -0.0022(18) -0.0016(17) -0.0032(17)
C(26) 0.044(2) 0.042(2) 0.034(2) -0.0088(19) -0.0039(17) 0.0034(19)
C(27) 0.058(2) 0.052(2) 0.026(2) -0.006(2) -0.0072(18) 0.0031(19)
C(28) 0.124(5) 0.048(3) 0.047(2) -0.009(3) -0.009(3) 0.007(2)
C(29) 0.051(2) 0.084(4) 0.046(2) -0.014(2) -0.010(2) 0.006(2)
C(30) 0.053(2) 0.097(4) 0.036(2) -0.001(2) 0.004(2) 0.012(2)
C(31) 0.044(2) 0.041(2) 0.039(2) -0.0050(18) -0.0013(18) 0.0007(19)
C(32) 0.046(2) 0.038(2) 0.048(2) -0.0030(18) -0.0014(19) -0.004(2)
C(33) 0.049(2) 0.052(3) 0.062(3) -0.000(2) 0.003(2) 0.011(2)
C(34) 0.051(2) 0.066(3) 0.054(2) 0.007(2) -0.009(2) 0.015(2)
C(35) 0.052(2) 0.055(3) 0.039(2) -0.004(2) -0.0063(19) -0.009(2)
C(36) 0.041(2) 0.048(2) 0.050(2) -0.006(2) -0.0000(19) 0.004(2)
Cl(3) 0.0618(7) 0.0506(7) 0.0748(8) -0.0081(5) -0.0003(6) -0.0085(6)
O(7) 0.068(2) 0.046(2) 0.0367(16) -0.0087(15) 0.0026(14) -0.0011(14)
O(8) 0.0540(17) 0.0416(17) 0.0325(14) -0.0068(13) -0.0016(12) -0.0006(12)
O(9) 0.062(2) 0.076(2) 0.051(2) 0.0143(17) -0.0040(16) -0.0208(18)
N(5) 0.051(2) 0.041(2) 0.0338(18) -0.0008(16) -0.0025(15) -0.0029(16)
N(6) 0.057(2) 0.087(3) 0.061(2) -0.001(2) 0.011(2) 0.018(2)
C(37) 0.041(2) 0.046(2) 0.037(2) -0.0013(18) -0.0020(17) -0.0027(19)
C(38) 0.040(2) 0.053(3) 0.052(2) -0.002(2) 0.0017(19) -0.009(2)
C(39) 0.049(2) 0.071(3) 0.063(3) -0.006(2) -0.009(2) -0.030(2)
C(40) 0.059(3) 0.098(4) 0.053(3) -0.001(3) -0.022(2) -0.020(3)
C(41) 0.063(3) 0.091(4) 0.042(2) 0.003(2) -0.019(2) -0.003(2)
C(42) 0.045(2) 0.064(3) 0.041(2) -0.001(2) -0.0082(19) -0.004(2)
C(43) 0.045(2) 0.038(2) 0.028(2) -0.0016(18) -0.0036(16) -0.0005(17)
C(44) 0.042(2) 0.038(2) 0.032(2) -0.0047(18) 0.0007(16) -0.0013(18)
C(45) 0.056(2) 0.059(3) 0.0231(19) -0.012(2) -0.0008(17) 0.0025(19)
C(46) 0.100(4) 0.059(3) 0.043(2) -0.021(3) -0.002(2) 0.009(2)
C(47) 0.050(2) 0.083(3) 0.045(2) -0.013(2) -0.009(2) 0.011(2)
C(48) 0.059(2) 0.088(4) 0.030(2) -0.012(2) 0.007(2) -0.006(2)
C(49) 0.041(2) 0.045(2) 0.036(2) -0.0001(18) -0.0040(17) 0.0006(19)
C(50) 0.040(2) 0.056(3) 0.045(2) 0.006(2) -0.0063(18) -0.009(2)
C(51) 0.062(3) 0.047(3) 0.063(3) 0.007(2) -0.009(2) 0.001(2)
C(52) 0.058(2) 0.056(3) 0.045(2) -0.000(2) -0.015(2) 0.006(2)
C(53) 0.045(2) 0.052(2) 0.041(2) -0.006(2) -0.0097(18) 0.001(2)
C(54) 0.037(2) 0.065(3) 0.044(2) -0.002(2) -0.0014(18) 0.004(2)
Cl(4) 0.0861(9) 0.0496(7) 0.0738(8) 0.0140(6) 0.0139(7) 0.0090(6)
O(10) 0.0532(18) 0.0493(19) 0.0337(15) -0.0046(14) -0.0001(12) -0.0020(14)
O(11) 0.0613(19) 0.0496(19) 0.0339(15) -0.0029(15) -0.0003(13) 0.0073(13)
O(12) 0.056(2) 0.076(2) 0.0478(19) -0.0061(17) -0.0015(15) -0.0140(17)
N(7) 0.049(2) 0.044(2) 0.0315(17) -0.0035(16) -0.0002(14) 0.0022(15)
N(8) 0.057(2) 0.065(2) 0.058(2) 0.005(2) 0.0039(19) 0.020(2)
C(55) 0.041(2) 0.042(2) 0.033(2) -0.0043(18) 0.0009(16) -0.0039(18)
C(56) 0.045(2) 0.049(2) 0.051(2) 0.009(2) -0.003(2) -0.004(2)
C(57) 0.045(2) 0.056(3) 0.055(2) 0.010(2) 0.001(2) -0.012(2)
C(58) 0.035(2) 0.076(3) 0.044(2) 0.002(2) 0.0039(18) -0.008(2)
C(59) 0.038(2) 0.064(3) 0.040(2) -0.009(2) -0.0003(18) -0.002(2)
C(60) 0.041(2) 0.045(2) 0.034(2) 0.0001(18) -0.0004(16) -0.0015(18)
C(61) 0.048(2) 0.035(2) 0.033(2) 0.0006(18) -0.0023(17) 0.0000(17)
C(62) 0.041(2) 0.044(2) 0.034(2) 0.0079(19) -0.0019(17) -0.0003(19)
C(63) 0.057(2) 0.057(3) 0.030(2) 0.010(2) -0.0011(18) 0.005(2)
C(64) 0.051(3) 0.124(5) 0.046(2) 0.020(3) -0.002(2) 0.017(3)
C(65) 0.107(4) 0.074(4) 0.050(3) -0.010(3) 0.006(2) 0.022(2)
C(66) 0.066(3) 0.072(3) 0.040(2) 0.006(2) 0.007(2) 0.007(2)
C(67) 0.042(2) 0.046(2) 0.040(2) 0.0021(19) -0.0023(17) 0.0032(19)
C(68) 0.042(2) 0.057(3) 0.047(2) -0.000(2) -0.0046(19) -0.003(2)
C(69) 0.052(2) 0.048(3) 0.060(3) -0.007(2) -0.009(2) 0.005(2)
C(70) 0.049(2) 0.056(3) 0.051(2) -0.007(2) 0.001(2) 0.007(2)
C(71) 0.043(2) 0.057(3) 0.045(2) -0.002(2) 0.0053(19) 0.007(2)
C(72) 0.042(2) 0.061(3) 0.039(2) -0.003(2) -0.0019(18) 0.003(2)
Cl(5) 0.0456(6) 0.0657(8) 0.0603(7) -0.0117(5) 0.0030(5) -0.0050(6)
O(13) 0.0437(16) 0.057(2) 0.0325(14) -0.0008(14) -0.0022(12) 0.0009(13)
O(14) 0.0438(16) 0.067(2) 0.0308(14) -0.0046(14) 0.0031(12) 0.0012(14)
O(15) 0.068(2) 0.053(2) 0.053(2) -0.0018(16) -0.0178(16) -0.0031(16)
N(9) 0.0384(18) 0.056(2) 0.0303(17) -0.0003(16) 0.0019(13) -0.0003(16)
N(10) 0.057(2) 0.059(2) 0.061(2) -0.008(2) 0.008(2) -0.003(2)
C(73) 0.044(2) 0.041(2) 0.030(2) -0.0027(18) -0.0045(16) -0.0007(18)
C(74) 0.047(2) 0.045(2) 0.037(2) -0.008(2) -0.0089(18) 0.0065(19)
C(75) 0.057(2) 0.041(2) 0.051(2) -0.010(2) -0.013(2) 0.003(2)
C(76) 0.076(3) 0.045(2) 0.040(2) -0.010(2) -0.015(2) -0.002(2)
C(77) 0.064(3) 0.052(3) 0.044(2) -0.002(2) -0.005(2) -0.002(2)
C(78) 0.051(2) 0.051(2) 0.032(2) -0.003(2) 0.0008(18) -0.0054(19)
C(79) 0.038(2) 0.048(2) 0.033(2) -0.0056(18) -0.0026(16) 0.0037(19)
C(80) 0.044(2) 0.043(2) 0.034(2) -0.0116(19) -0.0006(17) -0.0041(18)
C(81) 0.049(2) 0.060(3) 0.030(2) -0.014(2) 0.0047(17) 0.002(2)
C(82) 0.098(4) 0.056(3) 0.042(2) -0.022(3) 0.020(2) -0.000(2)
C(83) 0.067(3) 0.063(3) 0.045(2) -0.014(2) 0.005(2) -0.011(2)
C(84) 0.055(3) 0.098(4) 0.046(2) -0.003(2) 0.016(2) 0.003(2)
C(85) 0.046(2) 0.043(2) 0.035(2) -0.0041(19) 0.0003(17) -0.0028(18)
C(86) 0.046(2) 0.039(2) 0.047(2) -0.0044(18) -0.0051(19) 0.001(2)
C(87) 0.049(2) 0.051(3) 0.063(3) 0.000(2) 0.005(2) 0.002(2)
C(88) 0.063(3) 0.044(2) 0.062(3) 0.003(2) 0.011(2) -0.005(2)
C(89) 0.066(3) 0.048(2) 0.038(2) -0.007(2) -0.001(2) -0.009(2)
C(90) 0.049(2) 0.042(2) 0.042(2) -0.002(2) -0.0027(19) -0.001(2)
Cl(6) 0.0419(6) 0.0824(9) 0.0664(7) 0.0071(5) 0.0062(5) 0.0158(6)
O(16) 0.0455(17) 0.060(2) 0.0331(15) -0.0054(14) -0.0035(12) -0.0008(14)
O(17) 0.0477(17) 0.078(2) 0.0256(14) -0.0042(15) 0.0047(12) -0.0025(15)
O(18) 0.065(2) 0.054(2) 0.0475(18) -0.0058(16) -0.0136(15) 0.0006(15)
N(11) 0.0355(17) 0.055(2) 0.0279(16) -0.0008(15) -0.0026(13) -0.0010(15)
N(12) 0.059(2) 0.064(3) 0.063(2) 0.008(2) 0.014(2) 0.009(2)
C(91) 0.043(2) 0.043(2) 0.029(2) 0.0009(18) -0.0040(16) -0.0017(18)
C(92) 0.043(2) 0.044(2) 0.043(2) 0.0039(19) -0.0031(18) 0.001(2)
C(93) 0.048(2) 0.054(3) 0.056(2) 0.012(2) -0.011(2) 0.005(2)
C(94) 0.059(2) 0.048(2) 0.040(2) 0.009(2) -0.006(2) 0.005(2)
C(95) 0.055(2) 0.052(2) 0.035(2) 0.000(2) -0.0017(19) 0.000(2)
C(96) 0.040(2) 0.051(2) 0.034(2) 0.0062(19) -0.0018(17) -0.0011(19)
C(97) 0.036(2) 0.045(2) 0.035(2) 0.0011(17) 0.0002(16) -0.0007(18)
C(98) 0.039(2) 0.049(2) 0.036(2) 0.0062(19) -0.0012(18) 0.0064(19)
C(99) 0.060(2) 0.068(3) 0.025(2) -0.003(2) 0.0082(18) -0.000(2)
C(100) 0.122(5) 0.063(3) 0.049(3) 0.021(3) 0.019(3) 0.004(2)
C(101) 0.074(3) 0.061(3) 0.044(2) 0.002(2) 0.005(2) 0.012(2)
C(102) 0.064(3) 0.148(6) 0.045(3) -0.012(3) 0.017(2) -0.004(3)
C(103) 0.039(2) 0.043(2) 0.039(2) 0.0034(18) 0.0014(17) 0.0072(19)
C(104) 0.049(2) 0.041(2) 0.040(2) -0.0005(19) 0.0035(19) -0.0012(19)
C(105) 0.067(3) 0.050(3) 0.053(2) -0.016(2) 0.010(2) -0.005(2)
C(106) 0.071(3) 0.049(3) 0.052(2) -0.006(2) 0.013(2) 0.009(2)
C(107) 0.065(2) 0.042(2) 0.040(2) 0.005(2) 0.006(2) 0.010(2)
C(108) 0.046(2) 0.047(2) 0.045(2) 0.002(2) -0.001(2) 0.005(2)
Cl(7) 0.0460(6) 0.0687(8) 0.0621(7) 0.0081(5) 0.0064(5) 0.0140(6)
O(19) 0.0446(17) 0.069(2) 0.0341(15) -0.0012(15) -0.0038(12) -0.0085(15)
O(20) 0.0410(16) 0.083(2) 0.0296(15) 0.0013(15) 0.0010(12) -0.0050(15)
O(21) 0.083(2) 0.063(2) 0.0435(19) -0.0155(18) -0.0170(17) 0.0035(16)
N(13) 0.0369(18) 0.061(2) 0.0309(17) 0.0004(16) -0.0029(14) -0.0018(16)
N(14) 0.074(2) 0.056(2) 0.062(2) -0.006(2) 0.023(2) 0.001(2)
C(109) 0.046(2) 0.035(2) 0.0272(19) -0.0015(17) 0.0007(16) -0.0031(17)
C(110) 0.052(2) 0.044(2) 0.036(2) 0.002(2) -0.0055(18) 0.0032(19)
C(111) 0.053(2) 0.050(2) 0.043(2) 0.014(2) -0.003(2) -0.002(2)
C(112) 0.058(2) 0.045(2) 0.040(2) 0.014(2) -0.004(2) 0.005(2)
C(113) 0.054(2) 0.045(2) 0.034(2) -0.002(2) 0.0011(18) -0.0009(19)
C(114) 0.047(2) 0.054(2) 0.033(2) 0.006(2) -0.0019(17) 0.003(2)
C(115) 0.037(2) 0.046(2) 0.035(2) 0.0014(18) -0.0031(16) 0.0030(18)
C(116) 0.045(2) 0.049(2) 0.037(2) 0.0057(19) -0.0016(18) 0.004(2)
C(117) 0.053(2) 0.057(3) 0.029(2) 0.004(2) 0.0008(18) -0.002(2)
C(118) 0.061(3) 0.179(7) 0.045(3) -0.011(4) 0.013(2) -0.008(3)
C(119) 0.096(4) 0.058(3) 0.044(2) 0.005(2) 0.008(2) 0.006(2)
C(120) 0.107(4) 0.051(3) 0.051(2) -0.004(3) 0.018(2) -0.002(2)
C(121) 0.050(2) 0.041(2) 0.038(2) 0.0004(19) 0.0033(18) 0.0032(19)
C(122) 0.058(2) 0.041(2) 0.047(2) -0.007(2) -0.002(2) -0.002(2)
C(123) 0.055(2) 0.051(3) 0.063(3) -0.006(2) 0.003(2) 0.008(2)
C(124) 0.054(2) 0.051(3) 0.054(2) -0.006(2) 0.011(2) 0.010(2)
C(125) 0.054(2) 0.051(3) 0.043(2) -0.003(2) 0.0082(19) 0.015(2)
C(126) 0.063(2) 0.038(2) 0.043(2) -0.001(2) 0.006(2) 0.007(2)
Cl(8) 0.0506(6) 0.0600(7) 0.0670(7) -0.0106(5) -0.0051(5) -0.0033(6)
O(22) 0.0423(16) 0.071(2) 0.0387(16) -0.0010(14) -0.0081(13) 0.0034(15)
O(23) 0.0458(16) 0.0544(19) 0.0330(15) -0.0105(13) -0.0034(12) -0.0005(13)
O(24) 0.0580(19) 0.053(2) 0.0483(18) -0.0000(15) -0.0142(15) 0.0050(15)
N(15) 0.0366(18) 0.057(2) 0.0321(17) -0.0016(16) -0.0022(14) 0.0018(16)
N(16) 0.060(2) 0.066(3) 0.061(2) -0.000(2) 0.004(2) 0.011(2)
C(127) 0.050(2) 0.036(2) 0.036(2) -0.0020(19) -0.0110(18) -0.0005(18)
C(128) 0.067(2) 0.038(2) 0.034(2) -0.006(2) -0.010(2) -0.0003(19)
C(129) 0.076(3) 0.050(3) 0.047(2) -0.014(2) -0.012(2) -0.007(2)
C(130) 0.107(4) 0.045(3) 0.038(2) -0.016(2) -0.007(2) -0.012(2)
C(131) 0.077(3) 0.056(3) 0.039(2) -0.003(2) 0.005(2) -0.001(2)
C(132) 0.061(2) 0.043(2) 0.032(2) -0.003(2) -0.0015(19) -0.0039(19)
C(133) 0.041(2) 0.049(2) 0.032(2) -0.0054(19) -0.0038(16) -0.0024(18)
C(134) 0.047(2) 0.048(2) 0.030(2) -0.0026(19) -0.0022(18) -0.0002(19)
C(135) 0.052(2) 0.057(3) 0.029(2) -0.013(2) 0.0006(18) -0.003(2)
C(136) 0.060(3) 0.098(4) 0.042(2) -0.028(3) 0.009(2) -0.009(2)
C(137) 0.086(3) 0.056(3) 0.035(2) -0.003(2) -0.002(2) 0.002(2)
C(138) 0.063(3) 0.056(3) 0.045(2) -0.011(2) 0.001(2) -0.008(2)
C(139) 0.043(2) 0.042(2) 0.034(2) -0.0032(18) 0.0017(16) 0.0028(18)
C(140) 0.044(2) 0.041(2) 0.047(2) 0.0022(19) -0.0070(19) 0.001(2)
C(141) 0.046(2) 0.056(3) 0.055(2) -0.001(2) 0.004(2) 0.002(2)
C(142) 0.066(3) 0.059(3) 0.049(2) -0.007(2) 0.014(2) -0.010(2)
C(143) 0.048(2) 0.051(2) 0.045(2) -0.007(2) 0.0016(19) -0.007(2)
C(144) 0.046(2) 0.050(2) 0.039(2) -0.000(2) -0.0008(19) -0.001(2)

loop_
_atom_type_symbol
_atom_type_description
_atom_type_scat_dispersion_real
_atom_type_scat_dispersion_imag
_atom_type_scat_source
C C 0.018 0.009
;
International Tables for Crystallography
(1992, Vol. C, Tables 4.2.6.8 and 6.1.1.4)
;
H H 0.000 0.000
;
International Tables for Crystallography
(1992, Vol. C, Table 6.1.1.4)
;
Cl Cl 0.364 0.702
;
International Tables for Crystallography
(1992, Vol. C, Tables 4.2.6.8 and 6.1.1.4)
;
N N 0.031 0.018
;
International Tables for Crystallography
(1992, Vol. C, Tables 4.2.6.8 and 6.1.1.4)
;
O O 0.049 0.032
;
International Tables for Crystallography
(1992, Vol. C, Tables 4.2.6.8 and 6.1.1.4)
;

loop_
_geom_angle_atom_site_label_1
_geom_angle_atom_site_label_2
_geom_angle_atom_site_label_3
_geom_angle
_geom_angle_publ_flag
C(8) O(2) C(9) 120.7(3) yes
C(7) N(1) C(8) 126.4(3) yes
C(2) C(1) C(6) 116.8(3) yes
C(2) C(1) C(7) 122.1(3) yes
C(6) C(1) C(7) 121.1(3) yes
Cl(1) C(2) C(1) 119.9(3) yes
Cl(1) C(2) C(3) 117.2(3) yes
C(1) C(2) C(3) 122.9(4) yes
C(2) C(3) C(4) 118.6(4) yes
C(3) C(4) C(5) 120.9(4) yes
C(4) C(5) C(6) 120.3(4) yes
C(1) C(6) C(5) 120.6(4) yes
N(1) C(7) C(1) 111.4(3) yes
N(1) C(7) C(13) 110.8(3) yes
C(1) C(7) C(13) 113.4(3) yes
O(1) C(8) O(2) 124.8(3) yes
O(1) C(8) N(1) 122.6(3) yes
O(2) C(8) N(1) 112.6(3) yes
O(2) C(9) C(10) 101.8(3) yes
O(2) C(9) C(11) 111.4(3) yes
O(2) C(9) C(12) 108.7(3) yes
C(10) C(9) C(11) 110.2(4) yes
C(10) C(9) C(12) 111.3(4) yes
C(11) C(9) C(12) 113.0(4) yes
C(7) C(13) C(14) 109.9(3) yes
C(7) C(13) C(17) 111.7(3) yes
C(7) C(13) C(18) 110.9(3) yes
C(14) C(13) C(17) 102.2(3) yes
C(14) C(13) C(18) 109.3(3) yes
C(17) C(13) C(18) 112.5(3) yes
O(3) C(14) C(13) 125.2(4) yes
O(3) C(14) C(15) 126.7(4) yes
C(13) C(14) C(15) 108.0(3) yes
C(14) C(15) C(16) 106.1(4) yes
C(15) C(16) C(17) 103.7(3) yes
C(13) C(17) C(16) 104.0(3) yes
N(2) C(18) C(13) 178.0(4) yes
C(26) O(5) C(27) 121.6(3) yes
C(25) N(3) C(26) 125.3(3) yes
C(20) C(19) C(24) 117.1(3) yes
C(20) C(19) C(25) 121.3(3) yes
C(24) C(19) C(25) 121.5(3) yes
Cl(2) C(20) C(19) 120.9(3) yes
Cl(2) C(20) C(21) 116.1(3) yes
C(19) C(20) C(21) 123.0(4) yes
C(20) C(21) C(22) 118.2(4) yes
C(21) C(22) C(23) 120.4(4) yes
C(22) C(23) C(24) 119.8(4) yes
C(19) C(24) C(23) 121.5(4) yes
N(3) C(25) C(19) 112.1(3) yes
N(3) C(25) C(31) 109.3(3) yes
C(19) C(25) C(31) 112.1(3) yes
O(4) C(26) O(5) 125.9(3) yes
O(4) C(26) N(3) 121.7(3) yes
O(5) C(26) N(3) 112.4(3) yes
O(5) C(27) C(28) 102.3(3) yes
O(5) C(27) C(29) 108.7(3) yes
O(5) C(27) C(30) 110.7(3) yes
C(28) C(27) C(29) 112.2(4) yes
C(28) C(27) C(30) 109.5(4) yes
C(29) C(27) C(30) 112.9(3) yes
C(25) C(31) C(32) 109.5(3) yes
C(25) C(31) C(35) 111.7(3) yes
C(25) C(31) C(36) 111.2(3) yes
C(32) C(31) C(35) 101.1(3) yes
C(32) C(31) C(36) 110.8(3) yes
C(35) C(31) C(36) 112.1(3) yes
O(6) C(32) C(31) 123.5(3) yes
O(6) C(32) C(33) 127.3(4) yes
C(31) C(32) C(33) 109.2(3) yes
C(32) C(33) C(34) 106.0(3) yes
C(33) C(34) C(35) 103.1(3) yes
C(31) C(35) C(34) 104.2(3) yes
N(4) C(36) C(31) 178.1(4) yes
C(44) O(8) C(45) 120.5(3) yes
C(43) N(5) C(44) 126.3(3) yes
C(38) C(37) C(42) 117.1(3) yes
C(38) C(37) C(43) 122.7(3) yes
C(42) C(37) C(43) 120.1(4) yes
Cl(3) C(38) C(37) 120.7(3) yes
Cl(3) C(38) C(39) 116.9(3) yes
C(37) C(38) C(39) 122.4(4) yes
C(38) C(39) C(40) 118.7(5) yes
C(39) C(40) C(41) 120.1(4) yes
C(40) C(41) C(42) 120.2(5) yes
C(37) C(42) C(41) 121.4(4) yes
N(5) C(43) C(37) 111.5(3) yes
N(5) C(43) C(49) 110.1(3) yes
C(37) C(43) C(49) 112.4(3) yes
O(7) C(44) O(8) 124.7(3) yes
O(7) C(44) N(5) 122.0(3) yes
O(8) C(44) N(5) 113.1(3) yes
O(8) C(45) C(46) 102.6(3) yes
O(8) C(45) C(47) 108.2(3) yes
O(8) C(45) C(48) 112.0(3) yes
C(46) C(45) C(47) 112.3(4) yes
C(46) C(45) C(48) 109.7(4) yes
C(47) C(45) C(48) 111.7(3) yes
C(43) C(49) C(50) 110.3(3) yes
C(43) C(49) C(53) 112.0(3) yes
C(43) C(49) C(54) 111.2(3) yes
C(50) C(49) C(53) 102.1(3) yes
C(50) C(49) C(54) 109.7(3) yes
C(53) C(49) C(54) 111.3(3) yes
O(9) C(50) C(49) 124.0(4) yes
O(9) C(50) C(51) 126.9(4) yes
C(49) C(50) C(51) 109.1(3) yes
C(50) C(51) C(52) 105.4(3) yes
C(51) C(52) C(53) 103.6(3) yes
C(49) C(53) C(52) 103.1(3) yes
N(6) C(54) C(49) 177.1(4) yes
C(62) O(11) C(63) 121.7(3) yes
C(61) N(7) C(62) 125.2(3) yes
C(56) C(55) C(60) 116.5(3) yes
C(56) C(55) C(61) 122.3(3) yes
C(60) C(55) C(61) 121.2(3) yes
Cl(4) C(56) C(55) 120.2(3) yes
Cl(4) C(56) C(57) 117.7(3) yes
C(55) C(56) C(57) 122.1(4) yes
C(56) C(57) C(58) 119.8(4) yes
C(57) C(58) C(59) 120.4(4) yes
C(58) C(59) C(60) 119.7(4) yes
C(55) C(60) C(59) 121.5(4) yes
N(7) C(61) C(55) 111.5(3) yes
N(7) C(61) C(67) 109.1(3) yes
C(55) C(61) C(67) 114.1(3) yes
O(10) C(62) O(11) 125.3(3) yes
O(10) C(62) N(7) 122.3(4) yes
O(11) C(62) N(7) 112.4(3) yes
O(11) C(63) C(64) 108.8(3) yes
O(11) C(63) C(65) 101.5(3) yes
O(11) C(63) C(66) 110.7(3) yes
C(64) C(63) C(65) 112.3(4) yes
C(64) C(63) C(66) 112.8(4) yes
C(65) C(63) C(66) 110.2(4) yes
C(61) C(67) C(68) 107.0(3) yes
C(61) C(67) C(71) 112.1(3) yes
C(61) C(67) C(72) 110.7(3) yes
C(68) C(67) C(71) 103.0(3) yes
C(68) C(67) C(72) 111.2(3) yes
C(71) C(67) C(72) 112.5(3) yes
O(12) C(68) C(67) 125.2(4) yes
O(12) C(68) C(69) 127.1(4) yes
C(67) C(68) C(69) 107.6(3) yes
C(68) C(69) C(70) 106.1(3) yes
C(69) C(70) C(71) 104.5(3) yes
C(67) C(71) C(70) 103.9(3) yes
N(8) C(72) C(67) 176.7(4) yes
C(80) O(14) C(81) 122.2(3) yes
C(79) N(9) C(80) 125.4(3) yes
C(74) C(73) C(78) 117.3(3) yes
C(74) C(73) C(79) 121.2(3) yes
C(78) C(73) C(79) 121.5(3) yes
Cl(5) C(74) C(73) 120.9(3) yes
Cl(5) C(74) C(75) 117.8(3) yes
C(73) C(74) C(75) 121.3(3) yes
C(74) C(75) C(76) 119.6(4) yes
C(75) C(76) C(77) 120.4(4) yes
C(76) C(77) C(78) 119.4(4) yes
C(73) C(78) C(77) 121.9(4) yes
N(9) C(79) C(73) 110.7(3) yes
N(9) C(79) C(85) 110.8(3) yes
C(73) C(79) C(85) 113.7(3) yes
O(13) C(80) O(14) 125.2(3) yes
O(13) C(80) N(9) 121.8(3) yes
O(14) C(80) N(9) 113.0(3) yes
O(14) C(81) C(82) 109.2(3) yes
O(14) C(81) C(83) 111.3(3) yes
O(14) C(81) C(84) 102.2(3) yes
C(82) C(81) C(83) 112.1(4) yes
C(82) C(81) C(84) 111.4(4) yes
C(83) C(81) C(84) 110.3(4) yes
C(79) C(85) C(86) 108.0(3) yes
C(79) C(85) C(89) 111.6(3) yes
C(79) C(85) C(90) 110.3(3) yes
C(86) C(85) C(89) 102.2(3) yes
C(86) C(85) C(90) 111.3(3) yes
C(89) C(85) C(90) 113.2(3) yes
O(15) C(86) C(85) 124.3(3) yes
O(15) C(86) C(87) 128.1(4) yes
C(85) C(86) C(87) 107.6(3) yes
C(86) C(87) C(88) 108.0(3) yes
C(87) C(88) C(89) 103.7(3) yes
C(85) C(89) C(88) 104.0(3) yes
N(10) C(90) C(85) 178.5(5) yes
C(98) O(17) C(99) 121.6(3) yes
C(97) N(11) C(98) 125.0(3) yes
C(92) C(91) C(96) 117.1(3) yes
C(92) C(91) C(97) 121.8(3) yes
C(96) C(91) C(97) 121.1(3) yes
Cl(6) C(92) C(91) 120.0(3) yes
Cl(6) C(92) C(93) 118.2(3) yes
C(91) C(92) C(93) 121.9(4) yes
C(92) C(93) C(94) 120.1(4) yes
C(93) C(94) C(95) 119.7(4) yes
C(94) C(95) C(96) 119.9(4) yes
C(91) C(96) C(95) 121.3(3) yes
N(11) C(97) C(91) 110.8(3) yes
N(11) C(97) C(103) 110.9(3) yes
C(91) C(97) C(103) 113.1(3) yes
O(16) C(98) O(17) 125.0(3) yes
O(16) C(98) N(11) 122.8(3) yes
O(17) C(98) N(11) 112.1(3) yes
O(17) C(99) C(100) 109.3(3) yes
O(17) C(99) C(101) 110.3(3) yes
O(17) C(99) C(102) 101.4(3) yes
C(100) C(99) C(101) 111.9(4) yes
C(100) C(99) C(102) 113.0(4) yes
C(101) C(99) C(102) 110.5(4) yes
C(97) C(103) C(104) 108.4(3) yes
C(97) C(103) C(107) 111.1(3) yes
C(97) C(103) C(108) 111.1(3) yes
C(104) C(103) C(107) 102.2(3) yes
C(104) C(103) C(108) 110.6(3) yes
C(107) C(103) C(108) 113.0(3) yes
O(18) C(104) C(103) 125.3(4) yes
O(18) C(104) C(105) 126.5(4) yes
C(103) C(104) C(105) 108.2(3) yes
C(104) C(105) C(106) 106.9(4) yes
C(105) C(106) C(107) 104.0(3) yes
C(103) C(107) C(106) 103.7(3) yes
N(12) C(108) C(103) 178.7(4) yes
C(116) O(20) C(117) 121.9(3) yes
C(115) N(13) C(116) 125.6(3) yes
C(110) C(109) C(114) 117.3(3) yes
C(110) C(109) C(115) 121.8(3) yes
C(114) C(109) C(115) 120.9(3) yes
Cl(7) C(110) C(109) 120.2(3) yes
Cl(7) C(110) C(111) 117.6(3) yes
C(109) C(110) C(111) 122.2(4) yes
C(110) C(111) C(112) 119.8(4) yes
C(111) C(112) C(113) 119.4(4) yes
C(112) C(113) C(114) 120.7(4) yes
C(109) C(114) C(113) 120.7(4) yes
N(13) C(115) C(109) 110.3(3) yes
N(13) C(115) C(121) 110.4(3) yes
C(109) C(115) C(121) 113.6(3) yes
O(19) C(116) O(20) 124.5(3) yes
O(19) C(116) N(13) 122.4(3) yes
O(20) C(116) N(13) 113.2(3) yes
O(20) C(117) C(118) 102.5(3) yes
O(20) C(117) C(119) 109.5(3) yes
O(20) C(117) C(120) 110.2(3) yes
C(118) C(117) C(119) 111.9(4) yes
C(118) C(117) C(120) 109.0(4) yes
C(119) C(117) C(120) 113.1(4) yes
C(115) C(121) C(122) 108.5(3) yes
C(115) C(121) C(125) 111.8(3) yes
C(115) C(121) C(126) 112.4(3) yes
C(122) C(121) C(125) 102.3(3) yes
C(122) C(121) C(126) 109.9(3) yes
C(125) C(121) C(126) 111.4(3) yes
O(21) C(122) C(121) 124.6(4) yes
O(21) C(122) C(123) 127.5(4) yes
C(121) C(122) C(123) 107.9(3) yes
C(122) C(123) C(124) 106.1(3) yes
C(123) C(124) C(125) 103.8(3) yes
C(121) C(125) C(124) 104.5(3) yes
N(14) C(126) C(121) 176.7(4) yes
C(134) O(23) C(135) 120.3(3) yes
C(133) N(15) C(134) 125.4(3) yes
C(128) C(127) C(132) 117.5(3) yes
C(128) C(127) C(133) 120.7(3) yes
C(132) C(127) C(133) 121.8(3) yes
Cl(8) C(128) C(127) 120.9(3) yes
Cl(8) C(128) C(129) 117.1(3) yes
C(127) C(128) C(129) 122.0(4) yes
C(128) C(129) C(130) 120.0(5) yes
C(129) C(130) C(131) 119.5(4) yes
C(130) C(131) C(132) 120.2(4) yes
C(127) C(132) C(131) 120.9(4) yes
N(15) C(133) C(127) 110.5(3) yes
N(15) C(133) C(139) 109.9(3) yes
C(127) C(133) C(139) 112.3(3) yes
O(22) C(134) O(23) 126.5(3) yes
O(22) C(134) N(15) 121.4(3) yes
O(23) C(134) N(15) 112.0(3) yes
O(23) C(135) C(136) 101.8(3) yes
O(23) C(135) C(137) 111.0(3) yes
O(23) C(135) C(138) 108.2(3) yes
C(136) C(135) C(137) 111.1(4) yes
C(136) C(135) C(138) 111.3(4) yes
C(137) C(135) C(138) 112.8(3) yes
C(133) C(139) C(140) 110.2(3) yes
C(133) C(139) C(143) 111.0(3) yes
C(133) C(139) C(144) 112.2(3) yes
C(140) C(139) C(143) 101.7(3) yes
C(140) C(139) C(144) 109.7(3) yes
C(143) C(139) C(144) 111.5(3) yes
O(24) C(140) C(139) 123.4(3) yes
O(24) C(140) C(141) 128.0(4) yes
C(139) C(140) C(141) 108.6(3) yes
C(140) C(141) C(142) 106.6(3) yes
C(141) C(142) C(143) 103.5(3) yes
C(139) C(143) C(142) 105.0(3) yes
N(16) C(144) C(139) 176.6(5) yes

loop_
_geom_bond_atom_site_label_1
_geom_bond_atom_site_label_2
_geom_bond_distance
_geom_bond_publ_flag
Cl(1) C(2) 1.746(4) yes
O(1) C(8) 1.223(5) yes
O(2) C(8) 1.343(5) yes
O(2) C(9) 1.496(4) yes
O(3) C(14) 1.206(5) yes
N(1) C(7) 1.439(5) yes
N(1) C(8) 1.352(5) yes
N(2) C(18) 1.151(6) yes
C(1) C(2) 1.399(5) yes
C(1) C(6) 1.409(5) yes
C(1) C(7) 1.521(5) yes
C(2) C(3) 1.382(5) yes
C(3) C(4) 1.376(6) yes
C(4) C(5) 1.382(7) yes
C(5) C(6) 1.387(5) yes
C(7) C(13) 1.568(5) yes
C(9) C(10) 1.534(7) yes
C(9) C(11) 1.497(7) yes
C(9) C(12) 1.499(6) yes
C(13) C(14) 1.556(6) yes
C(13) C(17) 1.525(5) yes
C(13) C(18) 1.467(6) yes
C(14) C(15) 1.510(6) yes
C(15) C(16) 1.515(6) yes
C(16) C(17) 1.539(6) yes
Cl(2) C(20) 1.749(4) yes
O(4) C(26) 1.231(5) yes
O(5) C(26) 1.330(5) yes
O(5) C(27) 1.493(4) yes
O(6) C(32) 1.205(5) yes
N(3) C(25) 1.440(5) yes
N(3) C(26) 1.355(5) yes
N(4) C(36) 1.149(6) yes
C(19) C(20) 1.380(6) yes
C(19) C(24) 1.402(5) yes
C(19) C(25) 1.526(5) yes
C(20) C(21) 1.396(6) yes
C(21) C(22) 1.393(6) yes
C(22) C(23) 1.387(7) yes
C(23) C(24) 1.383(5) yes
C(25) C(31) 1.574(5) yes
C(27) C(28) 1.507(7) yes
C(27) C(29) 1.506(6) yes
C(27) C(30) 1.525(6) yes
C(31) C(32) 1.557(6) yes
C(31) C(35) 1.553(6) yes
C(31) C(36) 1.456(6) yes
C(32) C(33) 1.493(6) yes
C(33) C(34) 1.542(6) yes
C(34) C(35) 1.530(7) yes
Cl(3) C(38) 1.749(4) yes
O(7) C(44) 1.217(5) yes
O(8) C(44) 1.339(5) yes
O(8) C(45) 1.497(4) yes
O(9) C(50) 1.210(5) yes
N(5) C(43) 1.448(5) yes
N(5) C(44) 1.358(5) yes
N(6) C(54) 1.136(6) yes
C(37) C(38) 1.376(6) yes
C(37) C(42) 1.395(6) yes
C(37) C(43) 1.526(5) yes
C(38) C(39) 1.395(6) yes
C(39) C(40) 1.386(8) yes
C(40) C(41) 1.369(9) yes
C(41) C(42) 1.384(6) yes
C(43) C(49) 1.571(5) yes
C(45) C(46) 1.511(7) yes
C(45) C(47) 1.519(6) yes
C(45) C(48) 1.510(6) yes
C(49) C(50) 1.534(6) yes
C(49) C(53) 1.541(5) yes
C(49) C(54) 1.482(6) yes
C(50) C(51) 1.501(6) yes
C(51) C(52) 1.528(6) yes
C(52) C(53) 1.538(6) yes
Cl(4) C(56) 1.745(5) yes
O(10) C(62) 1.222(5) yes
O(11) C(62) 1.336(5) yes
O(11) C(63) 1.499(4) yes
O(12) C(68) 1.192(5) yes
N(7) C(61) 1.463(5) yes
N(7) C(62) 1.342(5) yes
N(8) C(72) 1.139(6) yes
C(55) C(56) 1.389(6) yes
C(55) C(60) 1.410(6) yes
C(55) C(61) 1.499(5) yes
C(56) C(57) 1.394(6) yes
C(57) C(58) 1.364(7) yes
C(58) C(59) 1.385(7) yes
C(59) C(60) 1.386(5) yes
C(61) C(67) 1.589(5) yes
C(63) C(64) 1.502(6) yes
C(63) C(65) 1.512(8) yes
C(63) C(66) 1.514(7) yes
C(67) C(68) 1.569(6) yes
C(67) C(71) 1.540(6) yes
C(67) C(72) 1.473(6) yes
C(68) C(69) 1.517(6) yes
C(69) C(70) 1.536(6) yes
C(70) C(71) 1.535(6) yes
Cl(5) C(74) 1.734(4) yes
O(13) C(80) 1.230(4) yes
O(14) C(80) 1.326(4) yes
O(14) C(81) 1.490(4) yes
O(15) C(86) 1.204(5) yes
N(9) C(79) 1.445(5) yes
N(9) C(80) 1.354(4) yes
N(10) C(90) 1.141(6) yes
C(73) C(74) 1.400(5) yes
C(73) C(78) 1.396(5) yes
C(73) C(79) 1.525(5) yes
C(74) C(75) 1.383(6) yes
C(75) C(76) 1.381(6) yes
C(76) C(77) 1.385(7) yes
C(77) C(78) 1.373(6) yes
C(79) C(85) 1.580(6) yes
C(81) C(82) 1.503(7) yes
C(81) C(83) 1.503(7) yes
C(81) C(84) 1.508(7) yes
C(85) C(86) 1.556(6) yes
C(85) C(89) 1.532(6) yes
C(85) C(90) 1.472(6) yes
C(86) C(87) 1.493(6) yes
C(87) C(88) 1.514(7) yes
C(88) C(89) 1.553(7) yes
Cl(6) C(92) 1.737(4) yes
O(16) C(98) 1.223(5) yes
O(17) C(98) 1.338(5) yes
O(17) C(99) 1.508(4) yes
O(18) C(104) 1.204(5) yes
N(11) C(97) 1.451(5) yes
N(11) C(98) 1.346(5) yes
N(12) C(108) 1.140(6) yes
C(91) C(92) 1.396(5) yes
C(91) C(96) 1.399(5) yes
C(91) C(97) 1.527(5) yes
C(92) C(93) 1.383(6) yes
C(93) C(94) 1.384(6) yes
C(94) C(95) 1.383(6) yes
C(95) C(96) 1.398(6) yes
C(97) C(103) 1.572(6) yes
C(99) C(100) 1.509(7) yes
C(99) C(101) 1.497(7) yes
C(99) C(102) 1.522(8) yes
C(103) C(104) 1.547(6) yes
C(103) C(107) 1.538(6) yes
C(103) C(108) 1.471(6) yes
C(104) C(105) 1.497(6) yes
C(105) C(106) 1.521(6) yes
C(106) C(107) 1.541(6) yes
Cl(7) C(110) 1.744(4) yes
O(19) C(116) 1.221(5) yes
O(20) C(116) 1.340(5) yes
O(20) C(117) 1.498(4) yes
O(21) C(122) 1.192(5) yes
N(13) C(115) 1.470(5) yes
N(13) C(116) 1.338(5) yes
N(14) C(126) 1.142(6) yes
C(109) C(110) 1.388(5) yes
C(109) C(114) 1.400(5) yes
C(109) C(115) 1.525(5) yes
C(110) C(111) 1.382(6) yes
C(111) C(112) 1.376(6) yes
C(112) C(113) 1.386(6) yes
C(113) C(114) 1.384(6) yes
C(115) C(121) 1.568(6) yes
C(117) C(118) 1.500(7) yes
C(117) C(119) 1.495(7) yes
C(117) C(120) 1.509(7) yes
C(121) C(122) 1.565(6) yes
C(121) C(125) 1.541(6) yes
C(121) C(126) 1.465(6) yes
C(122) C(123) 1.523(6) yes
C(123) C(124) 1.521(6) yes
C(124) C(125) 1.534(6) yes
Cl(8) C(128) 1.743(4) yes
O(22) C(134) 1.222(5) yes
O(23) C(134) 1.335(5) yes
O(23) C(135) 1.505(4) yes
O(24) C(140) 1.206(5) yes
N(15) C(133) 1.443(5) yes
N(15) C(134) 1.363(5) yes
N(16) C(144) 1.154(6) yes
C(127) C(128) 1.401(6) yes
C(127) C(132) 1.396(6) yes
C(127) C(133) 1.537(5) yes
C(128) C(129) 1.367(6) yes
C(129) C(130) 1.377(7) yes
C(130) C(131) 1.402(8) yes
C(131) C(132) 1.376(6) yes
C(133) C(139) 1.576(6) yes
C(135) C(136) 1.521(6) yes
C(135) C(137) 1.508(6) yes
C(135) C(138) 1.508(7) yes
C(139) C(140) 1.568(6) yes
C(139) C(143) 1.541(6) yes
C(139) C(144) 1.454(6) yes
C(140) C(141) 1.491(6) yes
C(141) C(142) 1.546(6) yes
C(142) C(143) 1.526(6) yes

loop_
_geom_hbond_atom_site_label_D
_geom_hbond_atom_site_label_H
_geom_hbond_atom_site_label_A
_geom_hbond_site_symmetry_A
_geom_hbond_distance_DA
_geom_hbond_distance_DH
_geom_hbond_distance_HA
_geom_hbond_angle_DHA
_geom_hbond_publ_flag
N(1) H(1N) O(4) . 2.959(4) 0.880 2.087 170.8 no
N(3) H(3N) O(1) . 2.865(4) 0.880 1.993 170.9 no
N(5) H(5N) O(10) 1_565 2.919(4) 0.880 2.048 169.9 no
N(7) H(7N) O(7) 1_545 2.930(4) 0.880 2.098 157.5 no
N(9) H(9N) O(19) 1_455 2.934(4) 0.880 2.086 161.5 no
N(11) H(11N) O(22) . 2.941(4) 0.880 2.091 162.1 no
N(13) H(13N) O(13) 1_655 2.931(4) 0.880 2.056 172.7 no
N(15) H(15N) O(16) . 2.879(4) 0.880 2.003 173.2 no
